data_4028733
loop_
_publ_author_name
'Yu Peng'
'Long Luo'
'Chang-Song Yan'
'Jian-Jian Zhang'
'Ya-Wen Wang'

_publ_section_title
;
 Ni-Catalyzed Reductive Homocoupling of Unactivated Alkyl Bromides at Room
 Temperature and Its Synthetic Application
;
_journal_name_full 'Journal of Organic Chemistry'
_journal_page_first 10960
_journal_page_last 10967
_journal_paper_doi 10.1021/jo401936v
_journal_volume 78
_journal_year 2013
_chemical_formula_sum 'C14 H22 O4'
_chemical_formula_weight 254.32
_chemical_name_systematic
; 
 ? 
;
_space_group_IT_number 4
_symmetry_cell_setting monoclinic
_symmetry_space_group_name_Hall 'P 2yb'
_symmetry_space_group_name_H-M 'P 1 21 1'
_atom_sites_solution_hydrogens geom
_atom_sites_solution_primary direct
_atom_sites_solution_secondary difmap
_audit_creation_method SHELXL-97
_cell_angle_alpha 90.00
_cell_angle_beta 105.293(16)
_cell_angle_gamma 90.00
_cell_formula_units_Z 2
_cell_length_a 6.761(9)
_cell_length_b 9.463(13)
_cell_length_c 10.518(14)
_cell_measurement_reflns_used 832
_cell_measurement_temperature 296(2)
_cell_measurement_theta_max 19.88
_cell_measurement_theta_min 2.94
_cell_volume 649.1(15)
_computing_cell_refinement 'Bruker SAINT'
_computing_data_collection 'Bruker APEX2'
_computing_data_reduction 'Bruker SAINT'
_computing_molecular_graphics 'Bruker SHELXTL'
_computing_publication_material 'Bruker SHELXTL'
_computing_structure_refinement 'SHELXL-97 (Sheldrick, 2008)'
_computing_structure_solution 'SHELXS-97 (Sheldrick, 2008)'
_diffrn_ambient_temperature 296(2)
_diffrn_measured_fraction_theta_full 0.987
_diffrn_measured_fraction_theta_max 0.987
_diffrn_measurement_device_type 'Bruker APEX-II CCD'
_diffrn_measurement_method '\f and \w scans'
_diffrn_radiation_monochromator graphite
_diffrn_radiation_source 'fine-focus sealed tube'
_diffrn_radiation_type MoK\a
_diffrn_radiation_wavelength 0.71073
_diffrn_reflns_av_R_equivalents 0.0661
_diffrn_reflns_av_sigmaI/netI 0.1229
_diffrn_reflns_limit_h_max 8
_diffrn_reflns_limit_h_min -8
_diffrn_reflns_limit_k_max 12
_diffrn_reflns_limit_k_min -11
_diffrn_reflns_limit_l_max 13
_diffrn_reflns_limit_l_min -13
_diffrn_reflns_number 5115
_diffrn_reflns_theta_full 27.00
_diffrn_reflns_theta_max 27.00
_diffrn_reflns_theta_min 2.94
_exptl_absorpt_coefficient_mu 0.094
_exptl_absorpt_correction_T_max 0.9879
_exptl_absorpt_correction_T_min 0.9815
_exptl_absorpt_correction_type multi-scan
_exptl_absorpt_process_details SADABS
_exptl_crystal_colour colorless
_exptl_crystal_density_diffrn 1.301
_exptl_crystal_description block
_exptl_crystal_F_000 276
_exptl_crystal_size_max 0.20
_exptl_crystal_size_mid 0.18
_exptl_crystal_size_min 0.13
_refine_diff_density_max 0.134
_refine_diff_density_min -0.149
_refine_diff_density_rms 0.031
_refine_ls_abs_structure_details 'Flack H D (1983), Acta Cryst. A39, 876-881'
_refine_ls_abs_structure_Flack -0.6(17)
_refine_ls_extinction_coef 0.015(3)
_refine_ls_extinction_expression Fc^*^=kFc[1+0.001xFc^2^\l^3^/sin(2\q)]^-1/4^
_refine_ls_extinction_method SHELXL
_refine_ls_goodness_of_fit_ref 0.982
_refine_ls_hydrogen_treatment constr
_refine_ls_matrix_type full
_refine_ls_number_parameters 164
_refine_ls_number_reflns 2707
_refine_ls_number_restraints 1
_refine_ls_restrained_S_all 0.982
_refine_ls_R_factor_all 0.1581
_refine_ls_R_factor_gt 0.0536
_refine_ls_shift/su_max 0.000
_refine_ls_shift/su_mean 0.000
_refine_ls_structure_factor_coef Fsqd
_refine_ls_weighting_details 'calc w=1/[\s^2^(Fo^2^)+(0.0000P)^2^+0.0000P] where P=(Fo^2^+2Fc^2^)/3'
_refine_ls_weighting_scheme calc
_refine_ls_wR_factor_gt 0.0874
_refine_ls_wR_factor_ref 0.1083
_reflns_number_gt 1170
_reflns_number_total 2707
_reflns_threshold_expression >2sigma(I)
_cod_data_source_file jo401936v_si_004.cif
_cod_data_source_block p21
_cod_database_code 4028733

loop_
_symmetry_equiv_pos_as_xyz
'x, y, z'
'-x, y+1/2, -z'

loop_
_atom_site_label
_atom_site_type_symbol
_atom_site_fract_x
_atom_site_fract_y
_atom_site_fract_z
_atom_site_U_iso_or_equiv
_atom_site_adp_type
_atom_site_occupancy
_atom_site_symmetry_multiplicity
_atom_site_calc_flag
_atom_site_refinement_flags
C1 C 0.1026(5) 0.0949(3) 0.7984(3) 0.0576(10) Uani 1 1 d .
H1 H 0.0602 0.0340 0.7206 0.069 Uiso 1 1 calc R
O4 O 0.1814(4) 0.8008(3) 0.6315(3) 0.0812(8) Uani 1 1 d .
O1 O 0.5021(5) 0.8842(2) 0.6372(3) 0.0937(10) Uani 1 1 d .
C4 C 0.2675(5) 0.5661(4) 0.6133(3) 0.0542(10) Uani 1 1 d .
H4 H 0.1488 0.5426 0.5401 0.065 Uiso 1 1 calc R
O2 O 0.3905(4) 0.0873(3) 0.9815(2) 0.0867(9) Uani 1 1 d .
C6 C 0.3504(5) 0.4290(4) 0.6836(3) 0.0575(10) Uani 1 1 d .
H6A H 0.4210 0.3763 0.6297 0.069 Uiso 1 1 calc R
H6B H 0.4492 0.4512 0.7663 0.069 Uiso 1 1 calc R
C7 C 0.2125(7) 0.0120(4) 0.9174(4) 0.0704(12) Uani 1 1 d .
H7 H 0.2521 -0.0800 0.8891 0.084 Uiso 1 1 calc R
O3 O 0.0810(5) -0.0087(4) 0.9967(3) 0.1069(11) Uani 1 1 d .
C9 C 0.1813(5) 0.3376(3) 0.7109(3) 0.0572(10) Uani 1 1 d .
H9A H 0.1092 0.3910 0.7634 0.069 Uiso 1 1 calc R
H9B H 0.0837 0.3142 0.6280 0.069 Uiso 1 1 calc R
C10 C 0.2625(5) 0.2026(3) 0.7826(3) 0.0528(10) Uani 1 1 d .
H10 H 0.3508 0.1568 0.7344 0.063 Uiso 1 1 calc R
C11 C 0.3382(6) 0.8057(5) 0.5683(4) 0.0663(11) Uani 1 1 d .
H11 H 0.2856 0.8450 0.4796 0.080 Uiso 1 1 calc R
C12 C 0.3850(5) 0.2230(4) 0.9213(4) 0.0743(12) Uani 1 1 d .
H12A H 0.5224 0.2551 0.9244 0.089 Uiso 1 1 calc R
H12B H 0.3203 0.2919 0.9657 0.089 Uiso 1 1 calc R
C13 C -0.0845(6) 0.1530(4) 0.8390(4) 0.0724(11) Uani 1 1 d .
H13A H -0.0863 0.2555 0.8365 0.087 Uiso 1 1 calc R
H13B H -0.2110 0.1178 0.7808 0.087 Uiso 1 1 calc R
C14 C 0.6328(6) 0.6599(4) 0.6340(5) 0.0860(13) Uani 1 1 d .
H14A H 0.6658 0.5815 0.6953 0.103 Uiso 1 1 calc R
H14B H 0.7203 0.6552 0.5743 0.103 Uiso 1 1 calc R
C15 C 0.1989(5) 0.6695(4) 0.7006(4) 0.0707(11) Uani 1 1 d .
H15A H 0.0680 0.6416 0.7142 0.085 Uiso 1 1 calc R
H15B H 0.2989 0.6762 0.7856 0.085 Uiso 1 1 calc R
C16 C 0.4118(6) 0.6559(4) 0.5591(3) 0.0598(10) Uani 1 1 d .
H16 H 0.3991 0.6312 0.4668 0.072 Uiso 1 1 calc R
C17 C 0.6594(6) 0.7936(5) 0.7039(4) 0.0978(15) Uani 1 1 d .
H17A H 0.6521 0.7796 0.7939 0.117 Uiso 1 1 calc R
H17B H 0.7921 0.8339 0.7060 0.117 Uiso 1 1 calc R
C18 C -0.0592(7) 0.1013(5) 0.9747(5) 0.1004(15) Uani 1 1 d .
H18A H -0.0098 0.1769 1.0373 0.121 Uiso 1 1 calc R
H18B H -0.1896 0.0686 0.9857 0.121 Uiso 1 1 calc R

loop_
_atom_site_aniso_label
_atom_site_aniso_U_11
_atom_site_aniso_U_22
_atom_site_aniso_U_33
_atom_site_aniso_U_23
_atom_site_aniso_U_13
_atom_site_aniso_U_12
C1 0.071(3) 0.040(2) 0.061(2) -0.0067(19) 0.016(2) -0.003(2)
O4 0.081(2) 0.0602(18) 0.117(2) 0.0242(18) 0.0518(17) 0.0244(16)
O1 0.077(2) 0.0470(17) 0.149(3) -0.0066(18) 0.0171(19) -0.0044(17)
C4 0.052(2) 0.051(2) 0.060(2) 0.007(2) 0.0137(19) -0.002(2)
O2 0.096(2) 0.071(2) 0.0790(18) 0.0188(16) -0.0023(16) -0.0018(18)
C6 0.059(2) 0.050(2) 0.066(2) -0.0038(19) 0.0212(19) -0.001(2)
C7 0.081(3) 0.039(2) 0.086(3) 0.002(2) 0.012(3) 0.009(3)
O3 0.131(3) 0.091(2) 0.108(2) 0.049(2) 0.048(2) 0.007(2)
C9 0.056(2) 0.048(2) 0.067(2) 0.0058(19) 0.0153(19) -0.002(2)
C10 0.054(2) 0.044(2) 0.063(2) -0.0052(19) 0.020(2) 0.006(2)
C11 0.065(3) 0.063(3) 0.072(3) 0.018(2) 0.021(2) 0.003(3)
C12 0.074(3) 0.065(3) 0.072(3) 0.007(2) -0.002(2) -0.006(2)
C13 0.080(3) 0.061(3) 0.084(3) 0.009(2) 0.035(2) 0.001(2)
C14 0.063(3) 0.057(3) 0.144(4) 0.011(3) 0.036(3) 0.001(2)
C15 0.065(3) 0.068(3) 0.090(3) 0.011(3) 0.039(2) 0.003(2)
C16 0.070(3) 0.058(3) 0.060(2) -0.007(2) 0.032(2) -0.009(2)
C17 0.070(3) 0.089(4) 0.119(4) -0.013(3) -0.003(3) -0.006(3)
C18 0.108(4) 0.108(4) 0.094(3) 0.015(3) 0.042(3) 0.020(3)

loop_
_atom_type_symbol
_atom_type_description
_atom_type_scat_dispersion_real
_atom_type_scat_dispersion_imag
_atom_type_scat_source
C C 0.0033 0.0016 'International Tables Vol C Tables 4.2.6.8 and 6.1.1.4'
H H 0.0000 0.0000 'International Tables Vol C Tables 4.2.6.8 and 6.1.1.4'
O O 0.0106 0.0060 'International Tables Vol C Tables 4.2.6.8 and 6.1.1.4'

loop_
_geom_angle_atom_site_label_1
_geom_angle_atom_site_label_2
_geom_angle_atom_site_label_3
_geom_angle
C7 C1 C10 103.4(3)
C7 C1 C13 102.6(3)
C10 C1 C13 116.7(3)
C7 C1 H1 111.2
C10 C1 H1 111.2
C13 C1 H1 111.2
C11 O4 C15 107.5(3)
C11 O1 C17 109.5(3)
C15 C4 C16 101.5(3)
C15 C4 C6 113.1(3)
C16 C4 C6 118.0(3)
C15 C4 H4 107.9
C16 C4 H4 107.9
C6 C4 H4 107.9
C7 O2 C12 108.9(3)
C9 C6 C4 112.2(3)
C9 C6 H6A 109.2
C4 C6 H6A 109.2
C9 C6 H6B 109.2
C4 C6 H6B 109.2
H6A C6 H6B 107.9
O3 C7 O2 112.8(4)
O3 C7 C1 108.8(3)
O2 C7 C1 107.9(3)
O3 C7 H7 109.1
O2 C7 H7 109.1
C1 C7 H7 109.1
C7 O3 C18 108.2(3)
C10 C9 C6 112.5(3)
C10 C9 H9A 109.1
C6 C9 H9A 109.1
C10 C9 H9B 109.1
C6 C9 H9B 109.1
H9A C9 H9B 107.8
C12 C10 C9 114.5(3)
C12 C10 C1 101.9(3)
C9 C10 C1 116.4(3)
C12 C10 H10 107.9
C9 C10 H10 107.9
C1 C10 H10 107.9
O1 C11 O4 112.1(4)
O1 C11 C16 107.9(3)
O4 C11 C16 107.7(3)
O1 C11 H11 109.7
O4 C11 H11 109.7
C16 C11 H11 109.7
O2 C12 C10 105.1(3)
O2 C12 H12A 110.7
C10 C12 H12A 110.7
O2 C12 H12B 110.7
C10 C12 H12B 110.7
H12A C12 H12B 108.8
C18 C13 C1 104.8(3)
C18 C13 H13A 110.8
C1 C13 H13A 110.8
C18 C13 H13B 110.8
C1 C13 H13B 110.8
H13A C13 H13B 108.9
C17 C14 C16 105.2(3)
C17 C14 H14A 110.7
C16 C14 H14A 110.7
C17 C14 H14B 110.7
C16 C14 H14B 110.7
H14A C14 H14B 108.8
O4 C15 C4 104.7(3)
O4 C15 H15A 110.8
C4 C15 H15A 110.8
O4 C15 H15B 110.8
C4 C15 H15B 110.8
H15A C15 H15B 108.9
C14 C16 C4 118.0(3)
C14 C16 C11 104.0(3)
C4 C16 C11 104.2(3)
C14 C16 H16 110.0
C4 C16 H16 110.0
C11 C16 H16 110.0
O1 C17 C14 107.7(3)
O1 C17 H17A 110.2
C14 C17 H17A 110.2
O1 C17 H17B 110.2
C14 C17 H17B 110.2
H17A C17 H17B 108.5
O3 C18 C13 108.1(4)
O3 C18 H18A 110.1
C13 C18 H18A 110.1
O3 C18 H18B 110.1
C13 C18 H18B 110.1
H18A C18 H18B 108.4

loop_
_geom_bond_atom_site_label_1
_geom_bond_atom_site_label_2
_geom_bond_distance
C1 C7 1.498(5)
C1 C10 1.527(5)
C1 C13 1.539(5)
C1 H1 0.9800
O4 C11 1.392(4)
O4 C15 1.429(4)
O1 C11 1.372(4)
O1 C17 1.402(5)
C4 C15 1.497(5)
C4 C16 1.513(5)
C4 C6 1.525(5)
C4 H4 0.9800
O2 C7 1.408(4)
O2 C12 1.428(4)
C6 C9 1.520(4)
C6 H6A 0.9700
C6 H6B 0.9700
C7 O3 1.384(4)
C7 H7 0.9800
O3 C18 1.386(5)
C9 C10 1.511(4)
C9 H9A 0.9700
C9 H9B 0.9700
C10 C12 1.488(4)
C10 H10 0.9800
C11 C16 1.514(5)
C11 H11 0.9800
C12 H12A 0.9700
C12 H12B 0.9700
C13 C18 1.475(5)
C13 H13A 0.9700
C13 H13B 0.9700
C14 C17 1.450(5)
C14 C16 1.495(5)
C14 H14A 0.9700
C14 H14B 0.9700
C15 H15A 0.9700
C15 H15B 0.9700
C16 H16 0.9800
C17 H17A 0.9700
C17 H17B 0.9700
C18 H18A 0.9700
C18 H18B 0.9700

loop_
_geom_torsion_atom_site_label_1
_geom_torsion_atom_site_label_2
_geom_torsion_atom_site_label_3
_geom_torsion_atom_site_label_4
_geom_torsion
C15 C4 C6 C9 72.1(4)
C16 C4 C6 C9 -169.8(3)
C12 O2 C7 O3 -111.8(4)
C12 O2 C7 C1 8.4(4)
C10 C1 C7 O3 136.8(3)
C13 C1 C7 O3 15.1(4)
C10 C1 C7 O2 14.2(4)
C13 C1 C7 O2 -107.6(3)
O2 C7 O3 C18 92.6(4)
C1 C7 O3 C18 -27.1(5)
C4 C6 C9 C10 -179.0(3)
C6 C9 C10 C12 69.2(4)
C6 C9 C10 C1 -172.2(3)
C7 C1 C10 C12 -30.0(4)
C13 C1 C10 C12 81.7(3)
C7 C1 C10 C9 -155.3(3)
C13 C1 C10 C9 -43.6(4)
C17 O1 C11 O4 102.4(4)
C17 O1 C11 C16 -16.0(4)
C15 O4 C11 O1 -99.3(4)
C15 O4 C11 C16 19.3(4)
C7 O2 C12 C10 -28.4(4)
C9 C10 C12 O2 162.3(3)
C1 C10 C12 O2 35.8(3)
C7 C1 C13 C18 1.4(4)
C10 C1 C13 C18 -110.8(4)
C11 O4 C15 C4 -36.1(4)
C16 C4 C15 O4 37.2(3)
C6 C4 C15 O4 164.6(3)
C17 C14 C16 C4 -102.3(4)
C17 C14 C16 C11 12.6(4)
C15 C4 C16 C14 89.7(4)
C6 C4 C16 C14 -34.5(5)
C15 C4 C16 C11 -25.1(3)
C6 C4 C16 C11 -149.2(3)
O1 C11 C16 C14 1.6(4)
O4 C11 C16 C14 -119.6(3)
O1 C11 C16 C4 125.9(3)
O4 C11 C16 C4 4.7(4)
C11 O1 C17 C14 24.7(5)
C16 C14 C17 O1 -22.6(5)
C7 O3 C18 C13 27.9(5)
C1 C13 C18 O3 -17.3(4)
